data_4334811
loop_
_publ_author_name
'Titel Jurca'
'Ilia Korobkov'
'Serge I. Gorelsky'
'Darrin S. Richeson'

_publ_section_title
;
 Noncovalent Interactions of Metal Cations and Arenes Probed with
 Thallium(I) Complexes
;
_journal_name_full 'Inorganic Chemistry'
_journal_page_first 5749
_journal_page_last 5756
_journal_paper_doi 10.1021/ic302552v
_journal_volume 52
_journal_year 2013
_chemical_formula_sum 'C56.75 H67 F3 N3 O3 S Tl'
_chemical_formula_weight 1132.56
_chemical_name_systematic
; 
 ? 
;
_space_group_IT_number 15
_symmetry_cell_setting monoclinic
_symmetry_space_group_name_Hall '-C 2yc'
_symmetry_space_group_name_H-M 'C 1 2/c 1'
_atom_sites_solution_hydrogens geom
_atom_sites_solution_primary direct
_atom_sites_solution_secondary difmap
_audit_creation_method SHELXL-97
_cell_angle_alpha 90.00
_cell_angle_beta 106.2800(10)
_cell_angle_gamma 90.00
_cell_formula_units_Z 8
_cell_length_a 31.1041(7)
_cell_length_b 20.6691(5)
_cell_length_c 19.5116(5)
_cell_measurement_reflns_used 9345
_cell_measurement_temperature 200(2)
_cell_measurement_theta_max 28.27
_cell_measurement_theta_min 2.47
_cell_volume 12040.9(5)
_computing_cell_refinement 'APEX II, Bruker (2009)'
_computing_data_collection 'APEX II, Bruker (2009)'
_computing_data_reduction 'XPREP, Bruker (2009)'
_computing_molecular_graphics 'SHELXTL, Bruker (2004)'
_computing_publication_material 'SHELXTL, Bruker (2004)'
_computing_structure_refinement 'SHELXL-97 (Sheldrick, 2008)'
_computing_structure_solution 'SHELXS-97 (Sheldrick, 2008)'
_diffrn_ambient_temperature 200(2)
_diffrn_measured_fraction_theta_full 0.995
_diffrn_measured_fraction_theta_max 0.996
_diffrn_measurement_device_type 'Bruker APEX-II CCD'
_diffrn_measurement_method '\f and \w scans'
_diffrn_radiation_monochromator graphite
_diffrn_radiation_source 'fine-focus sealed tube'
_diffrn_radiation_type MoK\a
_diffrn_radiation_wavelength 0.71073
_diffrn_reflns_av_R_equivalents 0.0212
_diffrn_reflns_av_sigmaI/netI 0.0188
_diffrn_reflns_limit_h_max 41
_diffrn_reflns_limit_h_min -41
_diffrn_reflns_limit_k_max 27
_diffrn_reflns_limit_k_min -23
_diffrn_reflns_limit_l_max 26
_diffrn_reflns_limit_l_min -26
_diffrn_reflns_number 69336
_diffrn_reflns_theta_full 25.00
_diffrn_reflns_theta_max 28.30
_diffrn_reflns_theta_min 1.74
_exptl_absorpt_coefficient_mu 2.766
_exptl_absorpt_correction_T_max 0.6817
_exptl_absorpt_correction_T_min 0.6506
_exptl_absorpt_correction_type multi-scan
_exptl_absorpt_process_details 'SADABS, Bruker (2003)'
_exptl_crystal_colour yellow
_exptl_crystal_density_diffrn 1.250
_exptl_crystal_description block
_exptl_crystal_F_000 4612
_exptl_crystal_size_max 0.17
_exptl_crystal_size_mid 0.15
_exptl_crystal_size_min 0.15
_platon_squeeze_details
;
 Initial solution suggested two toluene solvent molecule, partially occupied and
 disordered by an inversion center over two symmetry related position each.
 The data set was treated with the Squeeze routine of PLATON
 (Spek, A.L. (1990), Acta Cryst. A46, C-34) with a refined void
 space/cell = 3624.4 Ang^3 and an electron count/cell = 402 consistent with 
 eight toluene solvent molecules/cell.  
;
_refine_diff_density_max 1.932
_refine_diff_density_min -1.013
_refine_diff_density_rms 0.077
_refine_ls_extinction_method none
_refine_ls_goodness_of_fit_ref 1.011
_refine_ls_hydrogen_treatment constr
_refine_ls_matrix_type full
_refine_ls_number_parameters 583
_refine_ls_number_reflns 14899
_refine_ls_number_restraints 58
_refine_ls_restrained_S_all 1.010
_refine_ls_R_factor_all 0.0457
_refine_ls_R_factor_gt 0.0329
_refine_ls_shift/su_max 0.002
_refine_ls_shift/su_mean 0.000
_refine_ls_structure_factor_coef Fsqd
_refine_ls_weighting_details 'calc w=1/[\s^2^(Fo^2^)+(0.0574P)^2^+19.6788P] where P=(Fo^2^+2Fc^2^)/3'
_refine_ls_weighting_scheme calc
_refine_ls_wR_factor_gt 0.0900
_refine_ls_wR_factor_ref 0.0985
_reflns_number_gt 11814
_reflns_number_total 14899
_reflns_threshold_expression >2sigma(I)
_cod_data_source_file ic302552v_si_002_4.cif
_cod_data_source_block dr019sqz
_cod_database_code 4334811

loop_
_symmetry_equiv_pos_as_xyz
'x, y, z'
'-x, y, -z+1/2'
'x+1/2, y+1/2, z'
'-x+1/2, y+1/2, -z+1/2'
'-x, -y, -z'
'x, -y, z-1/2'
'-x+1/2, -y+1/2, -z'
'x+1/2, -y+1/2, z-1/2'

loop_
_atom_site_label
_atom_site_type_symbol
_atom_site_fract_x
_atom_site_fract_y
_atom_site_fract_z
_atom_site_U_iso_or_equiv
_atom_site_adp_type
_atom_site_occupancy
_atom_site_symmetry_multiplicity
_atom_site_calc_flag
_atom_site_refinement_flags
_atom_site_disorder_assembly
_atom_site_disorder_group
Tl1 Tl 0.109816(3) 0.303010(6) 0.319079(6) 0.04065(5) Uani 1 1 d . . .
N1 N 0.14909(7) 0.37574(12) 0.44301(12) 0.0361(5) Uani 1 1 d . . .
N2 N 0.19571(7) 0.28745(11) 0.38903(11) 0.0314(5) Uani 1 1 d . . .
N3 N 0.15158(8) 0.18139(13) 0.32001(13) 0.0399(5) Uani 1 1 d . . .
C1 C 0.19040(9) 0.38799(14) 0.44925(13) 0.0328(5) Uani 1 1 d . . .
C2 C 0.21786(8) 0.33398(14) 0.43258(13) 0.0309(5) Uani 1 1 d . . .
C3 C 0.26453(9) 0.33247(16) 0.46166(15) 0.0395(6) Uani 1 1 d . . .
H3A H 0.2795 0.3656 0.4932 0.047 Uiso 1 1 calc R . .
C4 C 0.28829(9) 0.28187(18) 0.44359(17) 0.0456(7) Uani 1 1 d . . .
H4A H 0.3199 0.2792 0.4631 0.055 Uiso 1 1 calc R . .
C5 C 0.26546(9) 0.23545(16) 0.39679(16) 0.0420(7) Uani 1 1 d . . .
H5A H 0.2814 0.2012 0.3824 0.050 Uiso 1 1 calc R . .
C6 C 0.21900(9) 0.23886(14) 0.37051(14) 0.0332(5) Uani 1 1 d . . .
C7 C 0.19294(10) 0.18863(14) 0.32146(15) 0.0371(6) Uani 1 1 d . . .
C8 C 0.21436(9) 0.45032(15) 0.47184(15) 0.0371(6) Uani 1 1 d . . .
C9 C 0.21215(11) 0.48154(17) 0.53408(17) 0.0476(7) Uani 1 1 d . . .
H9A H 0.1947 0.4637 0.5624 0.057 Uiso 1 1 calc R . .
C10 C 0.23544(13) 0.53874(19) 0.5545(2) 0.0599(9) Uani 1 1 d . . .
H10A H 0.2341 0.5600 0.5969 0.072 Uiso 1 1 calc R . .
C11 C 0.26063(13) 0.56486(19) 0.5133(2) 0.0610(9) Uani 1 1 d . . .
H11A H 0.2763 0.6043 0.5274 0.073 Uiso 1 1 calc R . .
C12 C 0.26328(12) 0.53413(19) 0.4520(2) 0.0566(8) Uani 1 1 d . . .
H12A H 0.2810 0.5522 0.4242 0.068 Uiso 1 1 calc R . .
C13 C 0.24022(10) 0.47699(16) 0.43071(17) 0.0446(7) Uani 1 1 d . . .
H13A H 0.2419 0.4559 0.3883 0.054 Uiso 1 1 calc R . .
C14 C 0.21905(10) 0.14956(16) 0.28205(16) 0.0439(7) Uani 1 1 d . . .
C15 C 0.24131(14) 0.1796(2) 0.2395(2) 0.0614(10) Uani 1 1 d . . .
H15A H 0.2375 0.2247 0.2304 0.074 Uiso 1 1 calc R . .
C16 C 0.26962(16) 0.1437(2) 0.2094(2) 0.0759(12) Uani 1 1 d . . .
H16A H 0.2847 0.1642 0.1792 0.091 Uiso 1 1 calc R . .
C17 C 0.27556(15) 0.0793(2) 0.2234(2) 0.0705(12) Uani 1 1 d . . .
H17A H 0.2961 0.0556 0.2053 0.085 Uiso 1 1 calc R . .
C18 C 0.25226(14) 0.0488(2) 0.2632(2) 0.0686(11) Uani 1 1 d . . .
H18A H 0.2556 0.0034 0.2710 0.082 Uiso 1 1 calc R . .
C19 C 0.22341(13) 0.08354(18) 0.2928(2) 0.0582(9) Uani 1 1 d . . .
H19A H 0.2069 0.0620 0.3202 0.070 Uiso 1 1 calc R . .
C20 C 0.11814(9) 0.42604(14) 0.44657(15) 0.0364(6) Uani 1 1 d . . .
C21 C 0.08772(9) 0.41835(15) 0.48819(16) 0.0399(6) Uani 1 1 d . . .
C22 C 0.05790(11) 0.46999(17) 0.4836(2) 0.0527(9) Uani 1 1 d . . .
H22A H 0.0369 0.4678 0.5108 0.063 Uiso 1 1 calc R . .
C23 C 0.05742(11) 0.52369(17) 0.4417(2) 0.0531(8) Uani 1 1 d . . .
H23A H 0.0365 0.5572 0.4416 0.064 Uiso 1 1 calc R . .
C24 C 0.08645(10) 0.53042(15) 0.39970(17) 0.0433(7) Uani 1 1 d . . .
C25 C 0.11643(9) 0.47949(15) 0.40309(15) 0.0380(6) Uani 1 1 d . . .
H25A H 0.1365 0.4816 0.3744 0.046 Uiso 1 1 calc R . .
C26 C 0.08808(10) 0.36055(16) 0.53727(18) 0.0450(7) Uani 1 1 d . . .
C27 C 0.04967(13) 0.3634(2) 0.5725(2) 0.0687(12) Uani 1 1 d . . .
H27A H 0.0516 0.4039 0.5993 0.103 Uiso 1 1 calc R . .
H27B H 0.0521 0.3267 0.6051 0.103 Uiso 1 1 calc R . .
H27C H 0.0209 0.3615 0.5355 0.103 Uiso 1 1 calc R . .
C28 C 0.08317(14) 0.29649(17) 0.4962(2) 0.0556(9) Uani 1 1 d . . .
H28A H 0.1072 0.2927 0.4729 0.083 Uiso 1 1 calc R . .
H28B H 0.0541 0.2954 0.4600 0.083 Uiso 1 1 calc R . .
H28C H 0.0851 0.2604 0.5295 0.083 Uiso 1 1 calc R . .
C29 C 0.13189(12) 0.3601(2) 0.59734(19) 0.0565(9) Uani 1 1 d . . .
H29A H 0.1351 0.4012 0.6235 0.085 Uiso 1 1 calc R . .
H29B H 0.1571 0.3547 0.5770 0.085 Uiso 1 1 calc R . .
H29C H 0.1315 0.3243 0.6300 0.085 Uiso 1 1 calc R . .
C30 C 0.08892(11) 0.59053(17) 0.35573(19) 0.0504(8) Uani 1 1 d . . .
C31 C 0.05268(18) 0.6391(2) 0.3552(3) 0.0983(19) Uani 1 1 d . . .
H31A H 0.0233 0.6192 0.3347 0.147 Uiso 1 1 calc R . .
H31B H 0.0560 0.6766 0.3264 0.147 Uiso 1 1 calc R . .
H31C H 0.0552 0.6530 0.4042 0.147 Uiso 1 1 calc R . .
C32 C 0.13459(16) 0.6224(2) 0.3877(3) 0.0830(13) Uani 1 1 d . . .
H32A H 0.1375 0.6350 0.4371 0.125 Uiso 1 1 calc R . .
H32B H 0.1372 0.6609 0.3597 0.125 Uiso 1 1 calc R . .
H32C H 0.1584 0.5917 0.3866 0.125 Uiso 1 1 calc R . .
C33 C 0.0859(2) 0.5716(2) 0.2779(3) 0.0845(14) Uani 1 1 d . . .
H33A H 0.0571 0.5505 0.2563 0.127 Uiso 1 1 calc R . .
H33B H 0.1103 0.5418 0.2775 0.127 Uiso 1 1 calc R . .
H33C H 0.0883 0.6106 0.2507 0.127 Uiso 1 1 calc R . .
C34 C 0.12214(10) 0.14113(15) 0.26904(18) 0.0458(7) Uani 1 1 d . . .
C35 C 0.09678(13) 0.09419(17) 0.2917(2) 0.0566(9) Uani 1 1 d . . .
C36 C 0.06593(14) 0.0613(2) 0.2335(3) 0.0739(12) Uani 1 1 d . . .
H36A H 0.0480 0.0279 0.2444 0.089 Uiso 1 1 calc R . .
C37 C 0.06091(15) 0.0758(3) 0.1625(3) 0.0790(13) Uani 1 1 d . . .
H37A H 0.0396 0.0523 0.1268 0.095 Uiso 1 1 calc R . .
C38 C 0.08569(13) 0.1230(2) 0.1421(2) 0.0651(10) Uani 1 1 d . . .
C39 C 0.11708(12) 0.15499(18) 0.19729(18) 0.0512(8) Uani 1 1 d . . .
H39A H 0.1356 0.1872 0.1854 0.061 Uiso 1 1 calc R . .
C40 C 0.09930(12) 0.0779(2) 0.3685(2) 0.0607(10) Uani 1 1 d . . .
C41 C 0.08916(18) 0.1374(3) 0.4072(3) 0.0854(15) Uani 1 1 d . . .
H41A H 0.0591 0.1535 0.3827 0.128 Uiso 1 1 calc R . .
H41B H 0.1113 0.1712 0.4074 0.128 Uiso 1 1 calc R . .
H41C H 0.0905 0.1259 0.4565 0.128 Uiso 1 1 calc R . .
C42 C 0.06610(16) 0.0248(3) 0.3749(3) 0.105(2) Uani 1 1 d . . .
H42A H 0.0355 0.0391 0.3513 0.158 Uiso 1 1 calc R . .
H42B H 0.0691 0.0164 0.4255 0.158 Uiso 1 1 calc R . .
H42C H 0.0725 -0.0149 0.3521 0.158 Uiso 1 1 calc R . .
C43 C 0.14591(13) 0.0525(2) 0.4062(2) 0.0696(11) Uani 1 1 d . . .
H43A H 0.1523 0.0143 0.3809 0.104 Uiso 1 1 calc R . .
H43B H 0.1473 0.0407 0.4554 0.104 Uiso 1 1 calc R . .
H43C H 0.1681 0.0862 0.4066 0.104 Uiso 1 1 calc R . .
C44 C 0.08226(16) 0.1400(3) 0.0638(2) 0.0800(14) Uani 1 1 d . . .
C45 C 0.0749(3) 0.2101(4) 0.0519(3) 0.136(3) Uani 1 1 d . . .
H45A H 0.1001 0.2339 0.0831 0.205 Uiso 1 1 calc R . .
H45B H 0.0471 0.2227 0.0627 0.205 Uiso 1 1 calc R . .
H45C H 0.0725 0.2204 0.0019 0.205 Uiso 1 1 calc R . .
C46 C 0.0414(2) 0.1044(5) 0.0131(3) 0.151(3) Uani 1 1 d . . .
H46A H 0.0394 0.1152 -0.0366 0.227 Uiso 1 1 calc R . .
H46B H 0.0139 0.1180 0.0240 0.227 Uiso 1 1 calc R . .
H46C H 0.0452 0.0575 0.0199 0.227 Uiso 1 1 calc R . .
C47 C 0.1240(2) 0.1158(4) 0.0474(3) 0.121(2) Uani 1 1 d . . .
H47A H 0.1502 0.1377 0.0784 0.181 Uiso 1 1 calc R . .
H47B H 0.1221 0.1249 -0.0027 0.181 Uiso 1 1 calc R . .
H47C H 0.1268 0.0690 0.0558 0.181 Uiso 1 1 calc R . .
C49 C 0.0039(5) 0.3596(2) 0.2374(6) 0.064(4) Uani 0.50 1 d PGU A -1
C50 C 0.0095(4) 0.3142(3) 0.1881(5) 0.060(3) Uani 0.50 1 d PGDU A -1
H50A H 0.0157 0.3280 0.1454 0.072 Uiso 0.50 1 calc PR A -1
C51 C 0.0060(3) 0.2486(2) 0.2012(5) 0.060(4) Uani 0.50 1 d PGU A -1
H51A H 0.0099 0.2175 0.1675 0.072 Uiso 0.50 1 calc PR A -1
C52 C -0.0031(4) 0.2283(2) 0.2636(5) 0.066(4) Uani 0.50 1 d PGU A -1
H52A H -0.0054 0.1835 0.2726 0.079 Uiso 0.50 1 calc PR A -1
C53 C -0.0087(4) 0.2737(3) 0.3129(5) 0.075(3) Uani 0.50 1 d PGU A -1
H53A H -0.0150 0.2599 0.3556 0.090 Uiso 0.50 1 calc PR A -1
C54 C -0.0053(4) 0.3394(3) 0.2998(5) 0.078(4) Uani 0.50 1 d PGDU A -1
H54A H -0.0091 0.3704 0.3335 0.094 Uiso 0.50 1 calc PR A -1
C55 C 0.0073(7) 0.4289(5) 0.2243(10) 0.152(9) Uani 0.50 1 d PDU A -1
H55A H 0.0129 0.4352 0.1777 0.227 Uiso 0.50 1 calc PR A -1
H55B H 0.0321 0.4475 0.2618 0.227 Uiso 0.50 1 calc PR A -1
H55C H -0.0207 0.4504 0.2245 0.227 Uiso 0.50 1 calc PR A -1
S1 S 0.17311(3) 0.37441(4) 0.22072(5) 0.0521(2) Uani 1 1 d . . .
O1 O 0.15973(11) 0.30751(11) 0.21556(15) 0.0638(7) Uani 1 1 d . . .
O2 O 0.16280(12) 0.40785(14) 0.27894(15) 0.0742(8) Uani 1 1 d . . .
O3 O 0.21637(10) 0.38668(17) 0.21140(19) 0.0830(9) Uani 1 1 d . . .
C48 C 0.13477(16) 0.4112(2) 0.1432(2) 0.0694(11) Uani 1 1 d . . .
F1 F 0.09294(10) 0.4037(2) 0.14314(19) 0.1177(12) Uani 1 1 d . . .
F2 F 0.14282(12) 0.47362(15) 0.13915(18) 0.1061(10) Uani 1 1 d . . .
F3 F 0.13914(13) 0.38519(19) 0.08324(14) 0.1150(11) Uani 1 1 d . . .

loop_
_atom_site_aniso_label
_atom_site_aniso_U_11
_atom_site_aniso_U_22
_atom_site_aniso_U_33
_atom_site_aniso_U_23
_atom_site_aniso_U_13
_atom_site_aniso_U_12
Tl1 0.02813(6) 0.04948(8) 0.04182(7) 0.00303(5) 0.00566(4) 0.00611(4)
N1 0.0302(11) 0.0439(13) 0.0379(12) 0.0003(10) 0.0157(9) 0.0093(10)
N2 0.0255(10) 0.0437(12) 0.0258(10) 0.0023(9) 0.0085(8) 0.0080(9)
N3 0.0375(12) 0.0429(13) 0.0385(12) 0.0010(10) 0.0093(10) 0.0074(10)
C1 0.0287(12) 0.0431(15) 0.0281(12) -0.0016(10) 0.0104(10) 0.0078(11)
C2 0.0265(11) 0.0417(15) 0.0263(11) 0.0020(10) 0.0104(9) 0.0069(10)
C3 0.0290(13) 0.0516(18) 0.0373(14) -0.0034(13) 0.0082(11) 0.0064(12)
C4 0.0243(12) 0.065(2) 0.0457(16) 0.0000(15) 0.0068(12) 0.0170(13)
C5 0.0327(13) 0.0493(17) 0.0454(16) -0.0010(13) 0.0131(12) 0.0140(12)
C6 0.0318(12) 0.0413(15) 0.0279(12) 0.0013(11) 0.0105(10) 0.0111(11)
C7 0.0348(14) 0.0412(16) 0.0349(13) 0.0025(11) 0.0094(11) 0.0105(11)
C8 0.0286(12) 0.0460(16) 0.0371(14) -0.0018(12) 0.0096(11) 0.0069(11)
C9 0.0428(16) 0.0561(19) 0.0456(16) -0.0107(14) 0.0151(13) 0.0052(14)
C10 0.063(2) 0.058(2) 0.058(2) -0.0206(17) 0.0164(17) 0.0003(17)
C11 0.054(2) 0.047(2) 0.076(3) -0.0114(18) 0.0077(18) -0.0086(16)
C12 0.0484(18) 0.061(2) 0.060(2) 0.0036(17) 0.0152(16) -0.0104(16)
C13 0.0402(15) 0.0531(18) 0.0428(15) -0.0006(14) 0.0151(13) 0.0024(13)
C14 0.0404(15) 0.0500(18) 0.0406(15) -0.0075(13) 0.0101(12) 0.0101(13)
C15 0.072(3) 0.063(2) 0.059(2) -0.0031(18) 0.037(2) 0.0139(19)
C16 0.084(3) 0.088(3) 0.070(3) -0.005(2) 0.045(2) 0.022(2)
C17 0.070(2) 0.083(3) 0.063(2) -0.020(2) 0.025(2) 0.026(2)
C18 0.076(3) 0.053(2) 0.077(3) -0.013(2) 0.022(2) 0.023(2)
C19 0.063(2) 0.050(2) 0.064(2) -0.0049(17) 0.0230(18) 0.0148(17)
C20 0.0284(12) 0.0456(16) 0.0378(14) -0.0025(12) 0.0134(11) 0.0082(11)
C21 0.0286(12) 0.0503(17) 0.0447(15) 0.0040(13) 0.0165(11) 0.0115(12)
C22 0.0439(16) 0.057(2) 0.070(2) 0.0180(17) 0.0367(16) 0.0230(15)
C23 0.0437(16) 0.0525(19) 0.072(2) 0.0139(17) 0.0317(16) 0.0230(15)
C24 0.0340(14) 0.0452(17) 0.0527(17) 0.0055(14) 0.0154(13) 0.0083(12)
C25 0.0272(12) 0.0480(16) 0.0405(14) 0.0000(12) 0.0123(11) 0.0053(11)
C26 0.0359(14) 0.0531(18) 0.0539(17) 0.0146(14) 0.0257(13) 0.0162(13)
C27 0.058(2) 0.083(3) 0.084(3) 0.032(2) 0.050(2) 0.026(2)
C28 0.056(2) 0.056(2) 0.059(2) 0.0090(16) 0.0231(18) 0.0017(16)
C29 0.0524(19) 0.068(2) 0.0503(18) 0.0112(17) 0.0166(15) 0.0154(17)
C30 0.0462(17) 0.0479(18) 0.061(2) 0.0118(15) 0.0214(15) 0.0109(14)
C31 0.100(4) 0.075(3) 0.144(5) 0.050(3) 0.074(4) 0.042(3)
C32 0.079(3) 0.070(3) 0.103(4) 0.011(3) 0.031(3) -0.015(2)
C33 0.114(4) 0.074(3) 0.067(3) 0.020(2) 0.028(3) 0.011(3)
C34 0.0378(15) 0.0420(17) 0.0529(18) -0.0024(14) 0.0052(13) 0.0104(13)
C35 0.0564(19) 0.0374(17) 0.083(3) 0.0055(17) 0.0317(19) 0.0046(15)
C36 0.053(2) 0.074(3) 0.083(3) -0.003(2) 0.001(2) -0.015(2)
C37 0.054(2) 0.095(3) 0.076(3) -0.027(3) 0.000(2) -0.012(2)
C38 0.0467(19) 0.087(3) 0.055(2) -0.019(2) 0.0039(16) 0.0117(19)
C39 0.0479(17) 0.055(2) 0.0496(18) -0.0083(15) 0.0123(14) 0.0091(15)
C40 0.0420(17) 0.067(2) 0.070(2) 0.0195(19) 0.0092(16) 0.0016(16)
C41 0.097(4) 0.099(4) 0.073(3) 0.029(3) 0.045(3) 0.034(3)
C42 0.060(3) 0.127(5) 0.119(4) 0.047(4) 0.009(3) -0.030(3)
C43 0.055(2) 0.074(3) 0.073(3) 0.022(2) 0.0063(19) 0.008(2)
C44 0.068(3) 0.119(4) 0.049(2) -0.021(2) 0.0088(19) 0.013(3)
C45 0.209(9) 0.136(6) 0.054(3) 0.011(3) 0.021(4) 0.062(6)
C46 0.106(5) 0.271(11) 0.061(3) -0.045(5) -0.002(3) -0.024(6)
C47 0.110(5) 0.180(7) 0.086(4) -0.012(4) 0.048(4) 0.024(5)
C49 0.024(6) 0.065(4) 0.093(12) -0.011(4) 0.001(8) 0.003(4)
C50 0.041(6) 0.065(5) 0.064(5) -0.002(5) -0.002(4) -0.020(6)
C51 0.047(4) 0.061(5) 0.070(10) -0.010(5) 0.016(7) -0.017(6)
C52 0.033(5) 0.092(5) 0.069(12) 0.017(5) 0.008(7) 0.008(6)
C53 0.037(5) 0.124(9) 0.055(5) -0.001(8) 0.000(4) 0.009(9)
C54 0.035(4) 0.119(7) 0.073(9) -0.032(8) 0.000(7) 0.008(10)
C55 0.104(14) 0.058(5) 0.25(3) 0.026(8) -0.016(13) 0.017(7)
S1 0.0640(5) 0.0499(5) 0.0451(4) 0.0069(3) 0.0195(4) -0.0034(4)
O1 0.091(2) 0.0491(15) 0.0542(15) 0.0021(11) 0.0255(15) -0.0085(13)
O2 0.114(2) 0.0601(16) 0.0534(15) -0.0005(13) 0.0308(16) 0.0072(16)
O3 0.0635(18) 0.089(2) 0.101(2) 0.0185(19) 0.0296(17) -0.0075(16)
C48 0.076(3) 0.078(3) 0.054(2) 0.025(2) 0.0178(19) -0.003(2)
F1 0.0624(16) 0.166(3) 0.117(3) 0.056(2) 0.0125(16) 0.0015(18)
F2 0.131(3) 0.0776(19) 0.107(2) 0.0478(17) 0.030(2) 0.0060(17)
F3 0.152(3) 0.141(3) 0.0466(14) 0.0140(16) 0.0203(17) 0.001(2)

loop_
_atom_type_symbol
_atom_type_description
_atom_type_scat_dispersion_real
_atom_type_scat_dispersion_imag
_atom_type_scat_source
C C 0.0033 0.0016 'International Tables Vol C Tables 4.2.6.8 and 6.1.1.4'
H H 0.0000 0.0000 'International Tables Vol C Tables 4.2.6.8 and 6.1.1.4'
N N 0.0061 0.0033 'International Tables Vol C Tables 4.2.6.8 and 6.1.1.4'
O O 0.0106 0.0060 'International Tables Vol C Tables 4.2.6.8 and 6.1.1.4'
F F 0.0171 0.0103 'International Tables Vol C Tables 4.2.6.8 and 6.1.1.4'
S S 0.1246 0.1234 'International Tables Vol C Tables 4.2.6.8 and 6.1.1.4'
Tl Tl -2.8358 9.6688 'International Tables Vol C Tables 4.2.6.8 and 6.1.1.4'

loop_
_geom_angle_atom_site_label_1
_geom_angle_atom_site_label_2
_geom_angle_atom_site_label_3
_geom_angle
N2 Tl1 N1 59.49(6)
N2 Tl1 N3 59.68(7)
N1 Tl1 N3 112.39(7)
C1 N1 C20 121.4(3)
C1 N1 Tl1 111.64(17)
C20 N1 Tl1 107.06(16)
C2 N2 C6 119.1(2)
C2 N2 Tl1 120.23(16)
C6 N2 Tl1 119.46(17)
C7 N3 C34 121.9(3)
C7 N3 Tl1 110.57(19)
C34 N3 Tl1 108.19(17)
N1 C1 C8 127.1(2)
N1 C1 C2 116.8(3)
C8 C1 C2 116.1(2)
N2 C2 C3 122.1(2)
N2 C2 C1 116.8(2)
C3 C2 C1 121.2(3)
C4 C3 C2 118.7(3)
C5 C4 C3 118.9(3)
C4 C5 C6 119.9(3)
N2 C6 C5 121.3(3)
N2 C6 C7 117.1(2)
C5 C6 C7 121.5(2)
N3 C7 C6 117.1(2)
N3 C7 C14 127.4(3)
C6 C7 C14 115.4(2)
C13 C8 C9 119.6(3)
C13 C8 C1 119.4(3)
C9 C8 C1 121.0(3)
C10 C9 C8 119.7(3)
C9 C10 C11 120.3(3)
C12 C11 C10 120.5(3)
C11 C12 C13 120.1(3)
C12 C13 C8 119.8(3)
C19 C14 C15 119.7(3)
C19 C14 C7 119.8(3)
C15 C14 C7 120.3(3)
C14 C15 C16 119.8(4)
C17 C16 C15 120.0(4)
C18 C17 C16 120.4(3)
C17 C18 C19 120.4(4)
C14 C19 C18 119.5(4)
C25 C20 N1 117.4(2)
C25 C20 C21 121.5(2)
N1 C20 C21 120.8(3)
C22 C21 C20 114.5(3)
C22 C21 C26 121.6(2)
C20 C21 C26 123.9(2)
C23 C22 C21 123.3(3)
C22 C23 C24 122.1(3)
C25 C24 C23 115.7(3)
C25 C24 C30 120.2(3)
C23 C24 C30 124.0(3)
C24 C25 C20 122.8(3)
C21 C26 C29 109.5(3)
C21 C26 C27 112.3(2)
C29 C26 C27 107.2(3)
C21 C26 C28 111.4(3)
C29 C26 C28 109.4(3)
C27 C26 C28 106.9(3)
C24 C30 C31 113.0(3)
C24 C30 C33 110.4(3)
C31 C30 C33 108.8(4)
C24 C30 C32 108.0(3)
C31 C30 C32 108.9(4)
C33 C30 C32 107.6(4)
C35 C34 C39 123.0(3)
C35 C34 N3 119.8(3)
C39 C34 N3 116.9(3)
C34 C35 C36 113.0(4)
C34 C35 C40 126.1(4)
C36 C35 C40 121.0(3)
C37 C36 C35 123.6(4)
C38 C37 C36 122.1(4)
C37 C38 C39 116.1(4)
C37 C38 C44 124.2(4)
C39 C38 C44 119.6(4)
C34 C39 C38 122.2(4)
C35 C40 C42 113.0(4)
C35 C40 C41 110.5(3)
C42 C40 C41 107.4(4)
C35 C40 C43 109.4(3)
C42 C40 C43 106.6(4)
C41 C40 C43 109.8(4)
C47 C44 C45 113.4(6)
C47 C44 C38 108.1(4)
C45 C44 C38 110.1(4)
C47 C44 C46 107.8(5)
C45 C44 C46 107.5(6)
C38 C44 C46 109.8(5)
C50 C49 C54 120.0
C50 C49 C55 120.6(6)
C54 C49 C55 119.4(6)
C49 C50 C51 120.0
C52 C51 C50 120.0
C51 C52 C53 120.0
C54 C53 C52 120.0
C53 C54 C49 120.0
O3 S1 O1 115.2(2)
O3 S1 O2 116.1(2)
O1 S1 O2 113.09(17)
O3 S1 C48 104.0(2)
O1 S1 C48 103.6(2)
O2 S1 C48 102.5(2)
F3 C48 F1 107.3(4)
F3 C48 F2 105.9(3)
F1 C48 F2 108.8(4)
F3 C48 S1 111.0(3)
F1 C48 S1 111.9(3)
F2 C48 S1 111.7(3)

loop_
_geom_bond_atom_site_label_1
_geom_bond_atom_site_label_2
_geom_bond_distance
Tl1 N2 2.657(2)
Tl1 N1 2.818(2)
Tl1 N3 2.827(2)
N1 C1 1.281(3)
N1 C20 1.432(3)
N2 C2 1.339(4)
N2 C6 1.346(3)
N3 C7 1.288(4)
N3 C34 1.417(4)
C1 C8 1.492(4)
C1 C2 1.496(4)
C2 C3 1.403(4)
C3 C4 1.382(4)
C4 C5 1.376(5)
C5 C6 1.393(4)
C6 C7 1.489(4)
C7 C14 1.501(4)
C8 C13 1.399(4)
C8 C9 1.394(4)
C9 C10 1.385(5)
C10 C11 1.379(6)
C11 C12 1.379(5)
C12 C13 1.384(5)
C14 C19 1.381(5)
C14 C15 1.370(5)
C15 C16 1.401(5)
C16 C17 1.360(7)
C17 C18 1.357(6)
C18 C19 1.395(5)
C20 C25 1.385(4)
C20 C21 1.418(4)
C21 C22 1.400(4)
C21 C26 1.529(4)
C22 C23 1.376(5)
C23 C24 1.386(4)
C24 C25 1.396(4)
C24 C30 1.524(4)
C26 C29 1.528(5)
C26 C27 1.537(4)
C26 C28 1.533(5)
C30 C31 1.507(5)
C30 C33 1.544(6)
C30 C32 1.531(6)
C34 C35 1.398(5)
C34 C39 1.394(5)
C35 C36 1.435(6)
C35 C40 1.516(6)
C36 C37 1.382(7)
C37 C38 1.370(7)
C38 C39 1.401(5)
C38 C44 1.541(6)
C40 C42 1.536(6)
C40 C41 1.523(7)
C40 C43 1.523(5)
C44 C47 1.507(7)
C44 C45 1.477(8)
C44 C46 1.559(8)
C49 C50 1.3900
C49 C54 1.3900
C49 C55 1.465(11)
C50 C51 1.3900
C51 C52 1.3900
C52 C53 1.3900
C53 C54 1.3900
S1 O3 1.430(3)
S1 O1 1.439(3)
S1 O2 1.441(3)
S1 C48 1.810(4)
C48 F3 1.330(5)
C48 F1 1.310(5)
C48 F2 1.320(5)

loop_
_geom_torsion_atom_site_label_1
_geom_torsion_atom_site_label_2
_geom_torsion_atom_site_label_3
_geom_torsion_atom_site_label_4
_geom_torsion
N2 Tl1 N1 C1 32.59(18)
N3 Tl1 N1 C1 61.4(2)
N2 Tl1 N1 C20 167.73(19)
N3 Tl1 N1 C20 -163.50(16)
N1 Tl1 N2 C2 -21.21(17)
N3 Tl1 N2 C2 -170.2(2)
N1 Tl1 N2 C6 171.4(2)
N3 Tl1 N2 C6 22.47(18)
N2 Tl1 N3 C7 -33.43(19)
N1 Tl1 N3 C7 -62.1(2)
N2 Tl1 N3 C34 -169.3(2)
N1 Tl1 N3 C34 162.02(19)
C20 N1 C1 C8 10.4(4)
Tl1 N1 C1 C8 138.1(2)
C20 N1 C1 C2 -170.0(2)
Tl1 N1 C1 C2 -42.3(3)
C6 N2 C2 C3 -2.4(4)
Tl1 N2 C2 C3 -169.8(2)
C6 N2 C2 C1 177.9(2)
Tl1 N2 C2 C1 10.5(3)
N1 C1 C2 N2 23.9(4)
C8 C1 C2 N2 -156.5(2)
N1 C1 C2 C3 -155.8(3)
C8 C1 C2 C3 23.8(4)
N2 C2 C3 C4 1.2(4)
C1 C2 C3 C4 -179.1(3)
C2 C3 C4 C5 1.1(5)
C3 C4 C5 C6 -2.2(5)
C2 N2 C6 C5 1.2(4)
Tl1 N2 C6 C5 168.7(2)
C2 N2 C6 C7 -179.4(2)
Tl1 N2 C6 C7 -11.9(3)
C4 C5 C6 N2 1.1(4)
C4 C5 C6 C7 -178.2(3)
C34 N3 C7 C6 171.8(3)
Tl1 N3 C7 C6 43.0(3)
C34 N3 C7 C14 -11.9(5)
Tl1 N3 C7 C14 -140.7(3)
N2 C6 C7 N3 -23.8(4)
C5 C6 C7 N3 155.6(3)
N2 C6 C7 C14 159.5(2)
C5 C6 C7 C14 -21.2(4)
N1 C1 C8 C13 -130.3(3)
C2 C1 C8 C13 50.1(4)
N1 C1 C8 C9 51.1(4)
C2 C1 C8 C9 -128.5(3)
C13 C8 C9 C10 0.2(5)
C1 C8 C9 C10 178.8(3)
C8 C9 C10 C11 0.2(6)
C9 C10 C11 C12 -0.6(6)
C10 C11 C12 C13 0.7(6)
C11 C12 C13 C8 -0.3(5)
C9 C8 C13 C12 -0.2(5)
C1 C8 C13 C12 -178.7(3)
N3 C7 C14 C19 -58.6(5)
C6 C7 C14 C19 117.8(3)
N3 C7 C14 C15 126.1(4)
C6 C7 C14 C15 -57.5(4)
C19 C14 C15 C16 -2.4(6)
C7 C14 C15 C16 172.8(4)
C14 C15 C16 C17 -1.1(7)
C15 C16 C17 C18 3.7(7)
C16 C17 C18 C19 -2.8(7)
C15 C14 C19 C18 3.3(6)
C7 C14 C19 C18 -171.9(3)
C17 C18 C19 C14 -0.7(6)
C1 N1 C20 C25 51.2(4)
Tl1 N1 C20 C25 -78.6(3)
C1 N1 C20 C21 -134.4(3)
Tl1 N1 C20 C21 95.8(3)
C25 C20 C21 C22 -2.6(5)
N1 C20 C21 C22 -176.8(3)
C25 C20 C21 C26 -179.8(3)
N1 C20 C21 C26 6.0(5)
C20 C21 C22 C23 0.8(5)
C26 C21 C22 C23 178.0(4)
C21 C22 C23 C24 0.8(6)
C22 C23 C24 C25 -0.5(5)
C22 C23 C24 C30 -176.4(4)
C23 C24 C25 C20 -1.4(5)
C30 C24 C25 C20 174.7(3)
N1 C20 C25 C24 177.4(3)
C21 C20 C25 C24 3.1(5)
C22 C21 C26 C29 -112.8(4)
C20 C21 C26 C29 64.2(4)
C22 C21 C26 C27 6.1(5)
C20 C21 C26 C27 -176.9(3)
C22 C21 C26 C28 126.0(4)
C20 C21 C26 C28 -57.0(4)
C25 C24 C30 C31 177.2(4)
C23 C24 C30 C31 -7.0(6)
C25 C24 C30 C33 55.1(4)
C23 C24 C30 C33 -129.1(4)
C25 C24 C30 C32 -62.3(4)
C23 C24 C30 C32 113.5(4)
C7 N3 C34 C35 128.6(3)
Tl1 N3 C34 C35 -101.6(3)
C7 N3 C34 C39 -57.2(4)
Tl1 N3 C34 C39 72.6(3)
C39 C34 C35 C36 1.1(5)
N3 C34 C35 C36 175.0(3)
C39 C34 C35 C40 -178.0(3)
N3 C34 C35 C40 -4.1(5)
C34 C35 C36 C37 -1.7(6)
C40 C35 C36 C37 177.5(4)
C35 C36 C37 C38 0.5(8)
C36 C37 C38 C39 1.2(7)
C36 C37 C38 C44 178.5(4)
C35 C34 C39 C38 0.5(5)
N3 C34 C39 C38 -173.5(3)
C37 C38 C39 C34 -1.7(5)
C44 C38 C39 C34 -179.2(3)
C34 C35 C40 C42 178.7(4)
C36 C35 C40 C42 -0.3(6)
C34 C35 C40 C41 58.4(5)
C36 C35 C40 C41 -120.6(4)
C34 C35 C40 C43 -62.7(5)
C36 C35 C40 C43 118.3(4)
C37 C38 C44 C47 -107.7(6)
C39 C38 C44 C47 69.5(6)
C37 C38 C44 C45 127.9(6)
C39 C38 C44 C45 -54.9(6)
C37 C38 C44 C46 9.6(7)
C39 C38 C44 C46 -173.1(5)
C54 C49 C50 C51 0.0
C55 C49 C50 C51 -179.9(14)
C49 C50 C51 C52 0.0
C50 C51 C52 C53 0.0
C51 C52 C53 C54 0.0
C52 C53 C54 C49 0.0
C50 C49 C54 C53 0.0
C55 C49 C54 C53 179.9(14)
O3 S1 C48 F3 59.5(4)
O1 S1 C48 F3 -61.3(4)
O2 S1 C48 F3 -179.1(3)
O3 S1 C48 F1 179.3(4)
O1 S1 C48 F1 58.6(4)
O2 S1 C48 F1 -59.3(4)
O3 S1 C48 F2 -58.5(4)
O1 S1 C48 F2 -179.2(3)
O2 S1 C48 F2 62.9(4)

loop_
_platon_squeeze_void_nr
_platon_squeeze_void_average_x
_platon_squeeze_void_average_y
_platon_squeeze_void_average_z
_platon_squeeze_void_volume
_platon_squeeze_void_count_electrons
_platon_squeeze_void_content
1 0.038 0.342 0.026 14 0 ' '
2 0.207 0.250 -0.043 1750 201 ' '
3 0.462 0.158 -0.026 14 0 ' '
4 0.538 0.842 0.026 14 0 ' '
5 0.707 0.750 -0.043 1750 201 ' '
6 0.962 0.658 -0.026 14 0 ' '
7 0.462 0.842 0.474 14 0 ' '
8 0.962 0.342 0.474 14 0 ' '
9 0.038 0.658 0.526 14 0 ' '
10 0.538 0.158 0.526 14 0 ' '
